data_4030270
loop_
_publ_author_name
'Darriet, J.'
'Mayorga, S. G.'
'Tressaud, A.'

_publ_section_title
;
 Crystal structure of Na2BaFe4F12 : a new ordered perovskite-like fluoride
;
_journal_name_full 'European Journal of Solid State and Inorganic Chemistry'
_journal_page_first 783
_journal_page_last 790
_journal_volume 27
_journal_year 1990
_chemical_formula_sum 'Ba F12 Fe4 Na2'
_chemical_formula_weight 634.66
_space_group_IT_number 204
_symmetry_cell_setting cubic
_symmetry_Int_Tables_number 204
_symmetry_space_group_name_Hall '-I 2 2 3'
_symmetry_space_group_name_H-M 'I m -3'
_cell_angle_alpha 90
_cell_angle_beta 90
_cell_angle_gamma 90
_cell_formula_units_Z 2
_cell_length_a 8.075(2)
_cell_length_b 8.075(2)
_cell_length_c 8.075(2)
_cell_volume 526.5(2)
_diffrn_ambient_temperature 293
_diffrn_radiation_probe x-ray
_diffrn_radiation_type MoK\a
_diffrn_radiation_wavelength 0.71069
_exptl_absorpt_coefficient_mu 9.291
_exptl_crystal_density_diffrn 4.003
_exptl_crystal_F_000 580
_refine_ls_number_parameters 14
_refine_ls_number_reflns 152
_refine_ls_R_factor_gt 0.0257
_refine_ls_wR_factor_gt 0.0250
_cod_data_source_file EJSSIC-1990-27-783-790.cif
_cod_data_source_block Na2BaFe4F12
_cod_original_cell_volume 526.5(4)
_cod_database_code 4030270

loop_
_symmetry_equiv_pos_site_id
_symmetry_equiv_pos_as_xyz
1 x,y,z
2 -x,-y,z
3 x,-y,-z
4 -x,y,-z
5 z,x,y
6 -z,-x,y
7 z,-x,-y
8 -z,x,-y
9 y,z,x
10 y,-z,-x
11 -y,z,-x
12 -y,-z,x
13 -x,-y,-z
14 x,y,-z
15 -x,y,z
16 x,-y,z
17 -z,-x,-y
18 z,x,-y
19 -z,x,y
20 z,-x,y
21 -y,-z,-x
22 -y,z,x
23 y,-z,x
24 y,z,-x
25 1/2+x,1/2+y,1/2+z
26 1/2-x,1/2-y,1/2+z
27 1/2+x,1/2-y,1/2-z
28 1/2-x,1/2+y,1/2-z
29 1/2+z,1/2+x,1/2+y
30 1/2-z,1/2-x,1/2+y
31 1/2+z,1/2-x,1/2-y
32 1/2-z,1/2+x,1/2-y
33 1/2+y,1/2+z,1/2+x
34 1/2+y,1/2-z,1/2-x
35 1/2-y,1/2+z,1/2-x
36 1/2-y,1/2-z,1/2+x
37 1/2-x,1/2-y,1/2-z
38 1/2+x,1/2+y,1/2-z
39 1/2-x,1/2+y,1/2+z
40 1/2+x,1/2-y,1/2+z
41 1/2-z,1/2-x,1/2-y
42 1/2+z,1/2+x,1/2-y
43 1/2-z,1/2+x,1/2+y
44 1/2+z,1/2-x,1/2+y
45 1/2-y,1/2-z,1/2-x
46 1/2-y,1/2+z,1/2+x
47 1/2+y,1/2-z,1/2+x
48 1/2+y,1/2+z,1/2-x

loop_
_atom_site_aniso_label
_atom_site_aniso_U_11
_atom_site_aniso_U_22
_atom_site_aniso_U_33
_atom_site_aniso_U_23
_atom_site_aniso_U_13
_atom_site_aniso_U_12
Ba 0.0128(3) 0.0128(3) 0.0128(3) 0 0 0
Na 0.0198(52) 0.0033(26) 0.0001(24) 0 0 0
Fe 0.0116(3) 0.0116(3) 0.0116(3) 0.0000(2) 0.0000(2) 0.0000(2)
F 0.0185(14) 0.0223(15) 0.0214(14) -0.0005(13) 0 0

loop_
_atom_site_label
_atom_site_type_symbol
_atom_site_fract_x
_atom_site_fract_y
_atom_site_fract_z
_atom_site_occupancy
_atom_site_B_iso_or_equiv
Ba Ba 0 0 0 1 1.01
Na Na 0.9590(8) 0 0.5 0.333 0.61
Fe Fe 0.25 0.25 0.25 1 0.92
F F 0 0.8080(3) 0.2938(3) 1 1.64

loop_
_atom_type_symbol
_atom_type_description
_atom_type_scat_dispersion_real
_atom_type_scat_dispersion_imag
_atom_type_scat_source
Ba Ba -0.3244 2.2819 ' International Tables Vol C Tables 4.2.6.8 and 6.1.1.4'
F F 0.0171 0.0103 ' International Tables Vol C Tables 4.2.6.8 and 6.1.1.4'
Fe Fe 0.3463 0.8444 ' International Tables Vol C Tables 4.2.6.8 and 6.1.1.4'
Na Na 0.0362 0.0249 ' International Tables Vol C Tables 4.2.6.8 and 6.1.1.4'

loop_
_geom_angle_atom_site_label_1
_geom_angle_atom_site_label_2
_geom_angle_atom_site_label_3
_geom_angle
_geom_angle_site_symmetry_1
_geom_angle_site_symmetry_3
_geom_angle_publ_flag
F Fe F 89.15(9) 2_565 7_556 yes
F Fe F 89.15(9) 2_565 11_655 yes
F Fe F 180.00 2_565 28_545 yes
F Fe F 90.85(9) 2_565 30_554 yes
F Fe F 90.85(9) 2_565 34_455 yes
F Fe F 89.15(9) 7_556 11_655 yes
F Fe F 90.85(9) 7_556 28_545 yes
F Fe F 180.00 7_556 30_554 yes
F Fe F 90.85(9) 7_556 34_455 yes
F Fe F 90.85(9) 11_655 28_545 yes
F Fe F 90.85(9) 11_655 30_554 yes
F Fe F 180.00 11_655 34_455 yes
F Fe F 89.15(9) 28_545 30_554 yes
F Fe F 89.15(9) 28_545 34_455 yes
F Fe F 89.15(9) 30_554 34_455 yes
Fe F Fe 147.58(13) 2_565 16_565 yes

loop_
_geom_bond_atom_site_label_1
_geom_bond_atom_site_label_2
_geom_bond_distance
_geom_bond_site_symmetry_2
_geom_bond_publ_flag
Fe F 2.1023(9) 2_565 yes
Fe F 2.1023(9) 7_556 yes
Fe F 2.1023(9) 11_655 yes
Fe F 2.1023(9) 28_545 yes
Fe F 2.1023(9) 30_554 yes
Fe F 2.1023(9) 34_455 yes
Na Na 0.662(9) 2_755 yes
